data_7234231
loop_
_publ_author_name
'Gayathri, Parthasarathy'
'Karthikeyan, Subramanian'
'Pannipara, Mehboobali'
'Al-Sehemi, Abdullah G.'
'Moon, Dohyun'
'Anthony, Savarimuthu Philip'

_publ_section_title
;
 Aggregation-enhanced emissive mechanofluorochromic carbazole-halogen
 positional isomers: tunable fluorescence via conformational polymorphism
 and crystallization-induced fluorescence switching
;
_journal_issue 43
_journal_name_full CrystEngComm
_journal_page_first 6604
_journal_paper_doi 10.1039/C9CE01227C
_journal_volume 21
_journal_year 2019
_chemical_formula_moiety 'C27 H17 Cl N2'
_chemical_formula_sum 'C27 H17 Cl N2'
_chemical_formula_weight 404.88
_space_group_crystal_system monoclinic
_space_group_IT_number 14
_space_group_name_Hall '-P 2ybc'
_space_group_name_H-M_alt 'P 1 21/c 1'
_symmetry_space_group_name_Hall '-P 2ybc'
_symmetry_space_group_name_H-M 'P 1 21/c 1'
_atom_sites_solution_hydrogens geom
_audit_creation_method SHELXL-2018/3
_audit_update_record
;
2019-08-03 deposited with the CCDC.    2019-09-26 downloaded from the CCDC.
;
_cell_angle_alpha 90
_cell_angle_beta 110.23(3)
_cell_angle_gamma 90
_cell_formula_units_Z 4
_cell_length_a 14.470(3)
_cell_length_b 8.4370(17)
_cell_length_c 17.241(3)
_cell_measurement_reflns_used 64029
_cell_measurement_temperature 220(2)
_cell_measurement_theta_max 33.679
_cell_measurement_theta_min 0.350
_cell_volume 1975.0(8)
_computing_cell_refinement '<i>HKL3000sm</i>(Otwinowski & Minor, 1997)'
_computing_data_collection '<i>PAL BL2D-SMDC Program</i>(Shin et.al, 2016)'
_computing_data_reduction '<i>HKL3000sm</i>(Otwinowski & Minor, 1997)'
_computing_molecular_graphics '<i>DIAMOND 4</i>(Putx&Brandenburg, 2014)'
_computing_publication_material '<i>publCIF</i>(Westrip, 2010)'
_computing_structure_refinement '<i>SHELXL-2018</i>(Sheldrick, 2018)'
_computing_structure_solution '<i>SHELXT-2018</i>(Sheldrick, 2018)'
_diffrn_ambient_temperature 220(2)
_diffrn_measured_fraction_theta_full 0.980
_diffrn_measured_fraction_theta_max 0.967
_diffrn_measurement_device_type 'Rayonix MX225HS CCD area detector'
_diffrn_measurement_method 'omega scan'
_diffrn_radiation_type synchrotron
_diffrn_radiation_wavelength 0.610
_diffrn_reflns_av_R_equivalents 0.0328
_diffrn_reflns_av_unetI/netI 0.0271
_diffrn_reflns_Laue_measured_fraction_full 0.980
_diffrn_reflns_Laue_measured_fraction_max 0.967
_diffrn_reflns_limit_h_max 20
_diffrn_reflns_limit_h_min -20
_diffrn_reflns_limit_k_max 11
_diffrn_reflns_limit_k_min -10
_diffrn_reflns_limit_l_max 23
_diffrn_reflns_limit_l_min -23
_diffrn_reflns_number 19626
_diffrn_reflns_point_group_measured_fraction_full 0.980
_diffrn_reflns_point_group_measured_fraction_max 0.967
_diffrn_reflns_theta_full 21.469
_diffrn_reflns_theta_max 24.999
_diffrn_reflns_theta_min 2.098
_diffrn_source 'PLSII 2D bending magnet'
_exptl_absorpt_coefficient_mu 0.141
_exptl_absorpt_correction_T_max 1.000
_exptl_absorpt_correction_T_min 0.925
_exptl_absorpt_correction_type empirical
_exptl_absorpt_process_details '<i>HKL3000sm Scalepack</i>(Otwinowski et.al,2003)'
_exptl_crystal_colour 'pale blue'
_exptl_crystal_density_diffrn 1.362
_exptl_crystal_description block
_exptl_crystal_F_000 840
_exptl_crystal_size_max 0.164
_exptl_crystal_size_mid 0.153
_exptl_crystal_size_min 0.147
_refine_diff_density_max 0.494
_refine_diff_density_min -0.271
_refine_diff_density_rms 0.058
_refine_ls_extinction_method none
_refine_ls_goodness_of_fit_ref 1.089
_refine_ls_hydrogen_treatment constr
_refine_ls_matrix_type full
_refine_ls_number_parameters 271
_refine_ls_number_reflns 5321
_refine_ls_number_restraints 0
_refine_ls_restrained_S_all 1.089
_refine_ls_R_factor_all 0.0523
_refine_ls_R_factor_gt 0.0477
_refine_ls_shift/su_max 0.001
_refine_ls_shift/su_mean 0.000
_refine_ls_structure_factor_coef Fsqd
_refine_ls_weighting_details 'w=1/[\s^2^(Fo^2^)+(0.0941P)^2^+0.2522P] where P=(Fo^2^+2Fc^2^)/3'
_refine_ls_weighting_scheme calc
_refine_ls_wR_factor_gt 0.1404
_refine_ls_wR_factor_ref 0.1441
_reflns_Friedel_coverage 0.000
_reflns_number_gt 4594
_reflns_number_total 5321
_reflns_threshold_expression 'I > 2\s(I)'
_cod_data_source_file c9ce01227c2.cif
_cod_data_source_block SPA432
_cod_depositor_comments 'Adding full bibliography for 7234221--7234231.cif.'
_cod_database_code 7234231
_shelx_shelxl_version_number 2018/3
_shelx_space_group_comment
;
The symmetry employed for this shelxl refinement is uniquely defined
by the following loop, which should always be used as a source of
symmetry information in preference to the above space-group names.
They are only intended as comments.
;
_shelx_estimated_absorpt_t_min 0.977
_shelx_estimated_absorpt_t_max 0.980

loop_
_space_group_symop_operation_xyz
'x, y, z'
'-x, y+1/2, -z+1/2'
'-x, -y, -z'
'x, -y-1/2, z-1/2'

loop_
_atom_site_label
_atom_site_type_symbol
_atom_site_fract_x
_atom_site_fract_y
_atom_site_fract_z
_atom_site_U_iso_or_equiv
_atom_site_adp_type
_atom_site_occupancy
_atom_site_site_symmetry_order
_atom_site_calc_flag
_atom_site_refinement_flags_posn
_atom_site_refinement_flags_adp
Cl1 Cl 0.39051(3) 0.39596(5) 0.94037(2) 0.04634(14) Uani 1 1 d . .
N1 N 0.29368(7) 0.61800(13) 0.29950(6) 0.0252(2) Uani 1 1 d . .
N2 N 0.00595(9) 0.66826(18) 0.56129(8) 0.0437(3) Uani 1 1 d . .
C1 C 0.23110(8) 0.55938(15) 0.22358(6) 0.0240(2) Uani 1 1 d . .
C2 C 0.14322(9) 0.47586(17) 0.20596(7) 0.0311(3) Uani 1 1 d . .
H2 H 0.116216 0.454024 0.247177 0.037 Uiso 1 1 calc R U
C3 C 0.09721(10) 0.42626(18) 0.12501(8) 0.0361(3) Uani 1 1 d . .
H3 H 0.037682 0.369795 0.111134 0.043 Uiso 1 1 calc R U
C4 C 0.13726(10) 0.45825(19) 0.06348(8) 0.0364(3) Uani 1 1 d . .
H4 H 0.103873 0.424167 0.009030 0.044 Uiso 1 1 calc R U
C5 C 0.22511(9) 0.53916(17) 0.08169(7) 0.0308(3) Uani 1 1 d . .
H5 H 0.251944 0.559760 0.040235 0.037 Uiso 1 1 calc R U
C6 C 0.27360(8) 0.59006(14) 0.16299(7) 0.0240(2) Uani 1 1 d . .
C7 C 0.36632(8) 0.66832(14) 0.20382(7) 0.0242(2) Uani 1 1 d . .
C8 C 0.44137(9) 0.72453(17) 0.17733(8) 0.0319(3) Uani 1 1 d . .
H8 H 0.435795 0.716274 0.121520 0.038 Uiso 1 1 calc R U
C9 C 0.52402(10) 0.79255(18) 0.23459(9) 0.0373(3) Uani 1 1 d . .
H9 H 0.575122 0.829732 0.217458 0.045 Uiso 1 1 calc R U
C10 C 0.53242(9) 0.80661(17) 0.31747(9) 0.0355(3) Uani 1 1 d . .
H10 H 0.588933 0.854395 0.354968 0.043 Uiso 1 1 calc R U
C11 C 0.45944(9) 0.75181(15) 0.34585(7) 0.0291(2) Uani 1 1 d . .
H11 H 0.465295 0.761662 0.401656 0.035 Uiso 1 1 calc R U
C12 C 0.37711(8) 0.68156(14) 0.28808(7) 0.0235(2) Uani 1 1 d . .
C13 C 0.28035(8) 0.59591(15) 0.37636(6) 0.0250(2) Uani 1 1 d . .
C14 C 0.19404(8) 0.64774(17) 0.38744(7) 0.0304(3) Uani 1 1 d . .
H14 H 0.146307 0.702923 0.344777 0.036 Uiso 1 1 calc R U
C15 C 0.17847(9) 0.61814(17) 0.46109(7) 0.0307(3) Uani 1 1 d . .
H15 H 0.119469 0.651387 0.467405 0.037 Uiso 1 1 calc R U
C16 C 0.24961(8) 0.53927(15) 0.52621(7) 0.0260(2) Uani 1 1 d . .
C17 C 0.33692(9) 0.49276(17) 0.51447(7) 0.0304(3) Uani 1 1 d . .
H17 H 0.386252 0.441823 0.557800 0.037 Uiso 1 1 calc R U
C18 C 0.35223(9) 0.52002(17) 0.44069(7) 0.0302(3) Uani 1 1 d . .
H18 H 0.411201 0.487181 0.434183 0.036 Uiso 1 1 calc R U
C19 C 0.24168(9) 0.49820(16) 0.60606(7) 0.0275(2) Uani 1 1 d . .
H19 H 0.296087 0.442125 0.641441 0.033 Uiso 1 1 calc R U
C20 C 0.17025(8) 0.52629(15) 0.63823(7) 0.0249(2) Uani 1 1 d . .
C21 C 0.07991(9) 0.60684(16) 0.59334(7) 0.0298(3) Uani 1 1 d . .
C22 C 0.17832(9) 0.47251(14) 0.72248(7) 0.0254(2) Uani 1 1 d . .
C23 C 0.27059(9) 0.45803(15) 0.78468(7) 0.0279(2) Uani 1 1 d . .
H23 H 0.328174 0.485799 0.774350 0.033 Uiso 1 1 calc R U
C24 C 0.27598(10) 0.40217(16) 0.86177(7) 0.0306(3) Uani 1 1 d . .
C25 C 0.19311(10) 0.35629(18) 0.87888(8) 0.0357(3) Uani 1 1 d . .
H25 H 0.198688 0.313907 0.930733 0.043 Uiso 1 1 calc R U
C26 C 0.10178(10) 0.3745(2) 0.81759(9) 0.0387(3) Uani 1 1 d . .
H26 H 0.044502 0.346187 0.828294 0.046 Uiso 1 1 calc R U
C27 C 0.09405(9) 0.43427(18) 0.74037(8) 0.0332(3) Uani 1 1 d . .
H27 H 0.031538 0.449007 0.699933 0.040 Uiso 1 1 calc R U

loop_
_atom_site_aniso_label
_atom_site_aniso_U_11
_atom_site_aniso_U_22
_atom_site_aniso_U_33
_atom_site_aniso_U_23
_atom_site_aniso_U_13
_atom_site_aniso_U_12
Cl1 0.0380(2) 0.0743(3) 0.02014(17) 0.01023(14) 0.00160(13) -0.00581(16)
N1 0.0188(4) 0.0457(6) 0.0121(4) -0.0019(4) 0.0069(3) -0.0036(4)
N2 0.0344(6) 0.0676(9) 0.0320(6) 0.0070(6) 0.0153(5) 0.0135(6)
C1 0.0191(5) 0.0396(6) 0.0129(4) -0.0001(4) 0.0051(4) 0.0010(4)
C2 0.0225(5) 0.0503(7) 0.0208(5) -0.0006(5) 0.0080(4) -0.0044(5)
C3 0.0245(6) 0.0535(8) 0.0266(6) -0.0063(5) 0.0041(5) -0.0080(5)
C4 0.0298(6) 0.0566(8) 0.0185(5) -0.0092(5) 0.0030(5) -0.0025(5)
C5 0.0296(6) 0.0483(7) 0.0147(5) -0.0026(4) 0.0080(4) 0.0017(5)
C6 0.0207(5) 0.0374(6) 0.0144(5) 0.0007(4) 0.0068(4) 0.0026(4)
C7 0.0206(5) 0.0362(6) 0.0169(5) 0.0020(4) 0.0080(4) 0.0023(4)
C8 0.0300(6) 0.0447(7) 0.0260(6) 0.0060(5) 0.0160(5) -0.0001(5)
C9 0.0272(6) 0.0493(8) 0.0393(7) 0.0071(6) 0.0163(5) -0.0055(5)
C10 0.0236(5) 0.0436(7) 0.0357(7) 0.0022(5) 0.0057(5) -0.0064(5)
C11 0.0237(5) 0.0401(6) 0.0213(5) -0.0003(4) 0.0049(4) -0.0009(4)
C12 0.0187(5) 0.0357(6) 0.0173(5) 0.0008(4) 0.0075(4) 0.0010(4)
C13 0.0208(5) 0.0424(6) 0.0128(5) -0.0006(4) 0.0073(4) -0.0004(4)
C14 0.0216(5) 0.0548(7) 0.0153(5) 0.0049(5) 0.0070(4) 0.0074(5)
C15 0.0214(5) 0.0554(8) 0.0177(5) 0.0035(5) 0.0098(4) 0.0079(5)
C16 0.0219(5) 0.0436(6) 0.0141(5) 0.0011(4) 0.0082(4) 0.0019(4)
C17 0.0224(5) 0.0532(7) 0.0167(5) 0.0063(5) 0.0079(4) 0.0087(5)
C18 0.0224(5) 0.0516(7) 0.0193(5) 0.0037(5) 0.0108(4) 0.0077(5)
C19 0.0224(5) 0.0460(7) 0.0152(5) 0.0035(4) 0.0078(4) 0.0032(4)
C20 0.0222(5) 0.0386(6) 0.0149(5) -0.0004(4) 0.0079(4) -0.0004(4)
C21 0.0273(6) 0.0473(7) 0.0179(5) 0.0007(4) 0.0118(4) 0.0029(5)
C22 0.0256(5) 0.0381(6) 0.0153(5) -0.0006(4) 0.0106(4) -0.0010(4)
C23 0.0252(5) 0.0432(7) 0.0167(5) 0.0005(4) 0.0090(4) -0.0037(4)
C24 0.0299(6) 0.0459(7) 0.0157(5) 0.0009(4) 0.0073(4) -0.0003(5)
C25 0.0407(7) 0.0522(8) 0.0209(5) 0.0047(5) 0.0191(5) 0.0015(6)
C26 0.0332(7) 0.0618(9) 0.0297(6) 0.0062(6) 0.0219(6) 0.0007(6)
C27 0.0249(6) 0.0555(8) 0.0235(6) 0.0023(5) 0.0136(5) 0.0010(5)

loop_
_atom_type_symbol
_atom_type_description
_atom_type_scat_dispersion_real
_atom_type_scat_dispersion_imag
_atom_type_scat_source
C C 0.0019 0.0011 'International Tables Vol C Tables 4.2.6.8 and 6.1.1.4'
H H 0.0000 0.0000 'International Tables Vol C Tables 4.2.6.8 and 6.1.1.4'
N N 0.0040 0.0024 'International Tables Vol C Tables 4.2.6.8 and 6.1.1.4'
Cl Cl 0.1166 0.1176 'International Tables Vol C Tables 4.2.6.8 and 6.1.1.4'

loop_
_geom_angle_atom_site_label_1
_geom_angle_atom_site_label_2
_geom_angle_atom_site_label_3
_geom_angle
C12 N1 C1 108.38(9)
C12 N1 C13 125.94(10)
C1 N1 C13 125.13(10)
C2 C1 N1 129.03(10)
C2 C1 C6 122.11(10)
N1 C1 C6 108.77(10)
C3 C2 C1 117.17(11)
C3 C2 H2 121.4
C1 C2 H2 121.4
C2 C3 C4 121.60(12)
C2 C3 H3 119.2
C4 C3 H3 119.2
C5 C4 C3 120.87(11)
C5 C4 H4 119.6
C3 C4 H4 119.6
C4 C5 C6 118.86(11)
C4 C5 H5 120.6
C6 C5 H5 120.6
C5 C6 C1 119.36(11)
C5 C6 C7 133.53(11)
C1 C6 C7 107.06(9)
C8 C7 C12 119.17(11)
C8 C7 C6 133.82(11)
C12 C7 C6 106.98(9)
C9 C8 C7 118.97(11)
C9 C8 H8 120.5
C7 C8 H8 120.5
C8 C9 C10 120.85(12)
C8 C9 H9 119.6
C10 C9 H9 119.6
C11 C10 C9 121.65(12)
C11 C10 H10 119.2
C9 C10 H10 119.2
C10 C11 C12 117.16(11)
C10 C11 H11 121.4
C12 C11 H11 121.4
C11 C12 N1 129.05(10)
C11 C12 C7 122.17(10)
N1 C12 C7 108.76(10)
C18 C13 C14 119.58(10)
C18 C13 N1 120.12(10)
C14 C13 N1 120.28(11)
C15 C14 C13 120.31(11)
C15 C14 H14 119.8
C13 C14 H14 119.8
C14 C15 C16 120.81(11)
C14 C15 H15 119.6
C16 C15 H15 119.6
C15 C16 C17 117.77(10)
C15 C16 C19 126.29(10)
C17 C16 C19 115.93(11)
C18 C17 C16 121.64(11)
C18 C17 H17 119.2
C16 C17 H17 119.2
C17 C18 C13 119.84(11)
C17 C18 H18 120.1
C13 C18 H18 120.1
C20 C19 C16 131.65(11)
C20 C19 H19 114.2
C16 C19 H19 114.2
C19 C20 C21 122.91(10)
C19 C20 C22 122.28(11)
C21 C20 C22 114.80(10)
N2 C21 C20 175.90(13)
C27 C22 C23 119.07(11)
C27 C22 C20 120.46(11)
C23 C22 C20 120.47(10)
C24 C23 C22 119.13(11)
C24 C23 H23 120.4
C22 C23 H23 120.4
C25 C24 C23 122.21(12)
C25 C24 Cl1 119.12(10)
C23 C24 Cl1 118.63(10)
C24 C25 C26 118.29(11)
C24 C25 H25 120.9
C26 C25 H25 120.9
C25 C26 C27 120.64(12)
C25 C26 H26 119.7
C27 C26 H26 119.7
C26 C27 C22 120.54(12)
C26 C27 H27 119.7
C22 C27 H27 119.7

loop_
_geom_bond_atom_site_label_1
_geom_bond_atom_site_label_2
_geom_bond_distance
Cl1 C24 1.7415(15)
N1 C12 1.3957(14)
N1 C1 1.3993(14)
N1 C13 1.4159(14)
N2 C21 1.1447(18)
C1 C2 1.3924(16)
C1 C6 1.4074(15)
C2 C3 1.3869(18)
C2 H2 0.9400
C3 C4 1.3998(19)
C3 H3 0.9400
C4 C5 1.3801(19)
C4 H4 0.9400
C5 C6 1.4005(16)
C5 H5 0.9400
C6 C7 1.4416(16)
C7 C8 1.3985(16)
C7 C12 1.4107(15)
C8 C9 1.385(2)
C8 H8 0.9400
C9 C10 1.397(2)
C9 H9 0.9400
C10 C11 1.3876(17)
C10 H10 0.9400
C11 C12 1.3936(16)
C11 H11 0.9400
C13 C18 1.3872(17)
C13 C14 1.3973(16)
C14 C15 1.3868(16)
C14 H14 0.9400
C15 C16 1.4013(16)
C15 H15 0.9400
C16 C17 1.4028(16)
C16 C19 1.4621(15)
C17 C18 1.3838(15)
C17 H17 0.9400
C18 H18 0.9400
C19 C20 1.3523(15)
C19 H19 0.9400
C20 C21 1.4387(17)
C20 C22 1.4874(15)
C22 C27 1.3951(16)
C22 C23 1.3991(17)
C23 C24 1.3867(16)
C23 H23 0.9400
C24 C25 1.3855(18)
C25 C26 1.386(2)
C25 H25 0.9400
C26 C27 1.3916(18)
C26 H26 0.9400
C27 H27 0.9400

loop_
_geom_torsion_atom_site_label_1
_geom_torsion_atom_site_label_2
_geom_torsion_atom_site_label_3
_geom_torsion_atom_site_label_4
_geom_torsion
C12 N1 C1 C2 174.93(13)
C13 N1 C1 C2 3.0(2)
C12 N1 C1 C6 -1.74(13)
C13 N1 C1 C6 -173.67(11)
N1 C1 C2 C3 -177.69(13)
C6 C1 C2 C3 -1.4(2)
C1 C2 C3 C4 0.1(2)
C2 C3 C4 C5 0.8(2)
C3 C4 C5 C6 -0.4(2)
C4 C5 C6 C1 -0.82(19)
C4 C5 C6 C7 176.39(13)
C2 C1 C6 C5 1.78(19)
N1 C1 C6 C5 178.73(11)
C2 C1 C6 C7 -176.10(12)
N1 C1 C6 C7 0.85(13)
C5 C6 C7 C8 1.2(2)
C1 C6 C7 C8 178.62(14)
C5 C6 C7 C12 -177.11(13)
C1 C6 C7 C12 0.35(13)
C12 C7 C8 C9 -0.38(19)
C6 C7 C8 C9 -178.49(13)
C7 C8 C9 C10 -0.6(2)
C8 C9 C10 C11 0.8(2)
C9 C10 C11 C12 0.1(2)
C10 C11 C12 N1 -179.58(12)
C10 C11 C12 C7 -1.14(19)
C1 N1 C12 C11 -179.44(12)
C13 N1 C12 C11 -7.6(2)
C1 N1 C12 C7 1.96(13)
C13 N1 C12 C7 173.81(11)
C8 C7 C12 C11 1.29(18)
C6 C7 C12 C11 179.87(11)
C8 C7 C12 N1 -179.99(11)
C6 C7 C12 N1 -1.42(13)
C12 N1 C13 C18 -49.96(18)
C1 N1 C13 C18 120.57(14)
C12 N1 C13 C14 131.21(14)
C1 N1 C13 C14 -58.25(17)
C18 C13 C14 C15 -2.5(2)
N1 C13 C14 C15 176.31(12)
C13 C14 C15 C16 1.5(2)
C14 C15 C16 C17 0.5(2)
C14 C15 C16 C19 -178.77(13)
C15 C16 C17 C18 -1.4(2)
C19 C16 C17 C18 177.92(13)
C16 C17 C18 C13 0.4(2)
C14 C13 C18 C17 1.6(2)
N1 C13 C18 C17 -177.24(12)
C15 C16 C19 C20 -2.0(2)
C17 C16 C19 C20 178.74(14)
C16 C19 C20 C21 1.6(2)
C16 C19 C20 C22 -179.90(13)
C19 C20 C22 C27 -149.81(13)
C21 C20 C22 C27 28.83(17)
C19 C20 C22 C23 29.54(19)
C21 C20 C22 C23 -151.81(12)
C27 C22 C23 C24 1.66(19)
C20 C22 C23 C24 -177.70(12)
C22 C23 C24 C25 1.6(2)
C22 C23 C24 Cl1 -176.20(10)
C23 C24 C25 C26 -3.1(2)
Cl1 C24 C25 C26 174.70(11)
C24 C25 C26 C27 1.3(2)
C25 C26 C27 C22 1.9(2)
C23 C22 C27 C26 -3.4(2)
C20 C22 C27 C26 175.95(13)
